data_4348826
loop_
_publ_author_name
'Juvenal, Frank'
'Langlois, Adam'
'Bonnot, Antoine'
'Fortin, Daniel'
'Harvey, Pierre D.'

_publ_section_title
;
 Luminescent 1D- and 2D-Coordination Polymers Using CuX Salts (X = Cl, Br,
 I) and a Metal-Containing Dithioether Ligand.
;
_journal_issue 21
_journal_name_full 'Inorganic chemistry'
_journal_page_first 11096
_journal_page_last 11109
_journal_paper_doi 10.1021/acs.inorgchem.6b01703
_journal_volume 55
_journal_year 2016
_chemical_compound_source 'synthesis as described'
_chemical_formula_moiety 'C52 H71 Cl4 Cu4 N1 P4 Pt2 S4'
_chemical_formula_sum 'C52 H71 Cl4 Cu4 N P4 Pt2 S4'
_chemical_formula_weight 1748.36
_space_group_IT_number 2
_space_group_name_Hall '-P 1'
_space_group_name_H-M_alt 'P -1'
_symmetry_cell_setting triclinic
_symmetry_Int_Tables_number 2
_symmetry_space_group_name_Hall '-P 1'
_symmetry_space_group_name_H-M 'P -1'
_atom_sites_solution_hydrogens geom
_atom_sites_solution_primary direct
_atom_sites_solution_secondary difmap
_audit_conform_dict_location ftp://ftp.iucr.org/pub/cif_core.dic
_audit_conform_dict_name cif_core.dic
_audit_conform_dict_version 2.4
_audit_creation_date 2015-03-04T13:22:53-00:00
_audit_creation_method 'WinGX routine CIF_UPDATE'
_cell_angle_alpha 108.262(5)
_cell_angle_beta 94.987(5)
_cell_angle_gamma 109.415(6)
_cell_formula_units_Z 2
_cell_length_a 13.531(3)
_cell_length_b 14.255(3)
_cell_length_c 19.179(4)
_cell_measurement_reflns_used 9873
_cell_measurement_temperature 173(2)
_cell_measurement_theta_max 26.6378
_cell_measurement_theta_min 2.5096
_cell_measurement_wavelength 0.71073
_cell_volume 3236.9(12)
_computing_cell_refinement 'SAINT V8.27B integration software'
_computing_data_collection 'Bruker APEX2 software'
_computing_data_reduction 'SORTAV (Blessing, 1995)'
_computing_molecular_graphics 'Ortep-3 for Windows (Farrugia, 1997)'
_computing_publication_material 'WinGX publication routines (Farrugia, 1999)'
_computing_structure_refinement 'SHELXL-97 (Sheldrick, 2008)'
_computing_structure_solution 'SHELXS-97 (Sheldrick, 1997)'
_diffrn_ambient_temperature 173(2)
_diffrn_detector 'APEX-II CCD'
_diffrn_measured_fraction_theta_full 0.999
_diffrn_measured_fraction_theta_max 0.965
_diffrn_measurement_device '\k-geometry diffractometer'
_diffrn_measurement_device_type 'Bruker APEX-II'
_diffrn_measurement_method '\f or \w oscillation scans'
_diffrn_orient_matrix_type 'x-axis to radiation source'
_diffrn_orient_matrix_UB_11 -0.581657E-1
_diffrn_orient_matrix_UB_12 0.107599E-2
_diffrn_orient_matrix_UB_13 0.285714E-1
_diffrn_orient_matrix_UB_21 -0.34973E-1
_diffrn_orient_matrix_UB_22 0.217978E-1
_diffrn_orient_matrix_UB_23 -0.367588E-1
_diffrn_orient_matrix_UB_31 -0.426138E-1
_diffrn_orient_matrix_UB_32 -0.76928E-1
_diffrn_orient_matrix_UB_33 -0.313147E-1
_diffrn_radiation_monochromator graphite
_diffrn_radiation_probe x-ray
_diffrn_radiation_type MoK\a
_diffrn_radiation_wavelength 0.71073
_diffrn_reflns_av_R_equivalents 0.0239
_diffrn_reflns_av_unetI/netI 0.0611
_diffrn_reflns_limit_h_max 16
_diffrn_reflns_limit_h_min -17
_diffrn_reflns_limit_k_max 15
_diffrn_reflns_limit_k_min -17
_diffrn_reflns_limit_l_max 23
_diffrn_reflns_limit_l_min -24
_diffrn_reflns_number 18105
_diffrn_reflns_reduction_process
;
 Scaled and merged with Sortav
 R.H. Blessing, (1987) Cryst. Rev. 1, 3-58
 R.H. Blessing, (1989) J. Appl. Cryst. 22, 396-397
;
_diffrn_reflns_theta_full 25
_diffrn_reflns_theta_max 26.86
_diffrn_reflns_theta_min 1.61
_diffrn_source 'sealed x-ray tube'
_exptl_absorpt_coefficient_mu 6.022
_exptl_absorpt_correction_T_max 0.745
_exptl_absorpt_correction_T_min 0.498
_exptl_absorpt_correction_type multi-scan
_exptl_absorpt_process_details
;
SADABS-2012/1 - Bruker AXS area detector scaling and absorption correction
;
_exptl_crystal_colour yellow
_exptl_crystal_density_diffrn 1.794
_exptl_crystal_density_method 'not measured'
_exptl_crystal_description prism
_exptl_crystal_F_000 1708
_exptl_crystal_size_max 0.25
_exptl_crystal_size_mid 0.11
_exptl_crystal_size_min 0.04
_refine_diff_density_max 1.804
_refine_diff_density_min -2.449
_refine_diff_density_rms 0.136
_refine_ls_extinction_method none
_refine_ls_goodness_of_fit_ref 1.038
_refine_ls_hydrogen_treatment constr
_refine_ls_matrix_type full
_refine_ls_number_parameters 567
_refine_ls_number_reflns 13461
_refine_ls_number_restraints 0
_refine_ls_restrained_S_all 1.038
_refine_ls_R_factor_all 0.0544
_refine_ls_R_factor_gt 0.0339
_refine_ls_shift/su_max 0.003
_refine_ls_shift/su_mean 0
_refine_ls_structure_factor_coef Fsqd
_refine_ls_weighting_details 'calc w=1/[\s^2^(Fo^2^)+(0.0242P)^2^+0.6214P] where P=(Fo^2^+2Fc^2^)/3'
_refine_ls_weighting_scheme calc
_refine_ls_wR_factor_gt 0.0684
_refine_ls_wR_factor_ref 0.0732
_reflns_number_gt 10259
_reflns_number_total 13461
_reflns_threshold_expression >2\s(I)
_cod_data_source_file ic6b01703_si_004.cif
_cod_data_source_block mo_harvey_fj_1_65_3_0m
_cod_database_code 4348826

loop_
_symmetry_equiv_pos_as_xyz
'x, y, z'
'-x, -y, -z'

loop_
_atom_site_label
_atom_site_type_symbol
_atom_site_fract_x
_atom_site_fract_y
_atom_site_fract_z
_atom_site_U_iso_or_equiv
_atom_site_adp_type
_atom_site_occupancy
_atom_site_symmetry_multiplicity
_atom_site_calc_flag
_atom_site_refinement_flags
C1 C 0.5188(4) 0.1641(4) 0.4327(3) 0.0274(3) Uani 1 1 d .
H1A H 0.5622 0.2126 0.4827 0.041 Uiso 1 1 calc R
H1B H 0.4555 0.1099 0.4376 0.041 Uiso 1 1 calc R
H1C H 0.4959 0.2048 0.4064 0.041 Uiso 1 1 calc R
C2 C 0.7216(4) 0.2108(4) 0.3942(3) 0.0274(3) Uani 1 1 d .
H2A H 0.7503 0.2505 0.4482 0.041 Uiso 1 1 calc R
H2B H 0.7081 0.2582 0.3704 0.041 Uiso 1 1 calc R
H2C H 0.7736 0.1835 0.3718 0.041 Uiso 1 1 calc R
C3 C 0.6303(4) 0.0275(4) 0.4340(3) 0.0274(3) Uani 1 1 d .
H3A H 0.6883 0.0058 0.4171 0.041 Uiso 1 1 calc R
H3B H 0.567 -0.036 0.427 0.041 Uiso 1 1 calc R
H3C H 0.6535 0.0734 0.4873 0.041 Uiso 1 1 calc R
C4 C 0.4471(5) -0.0530(5) 0.0705(3) 0.0425(4) Uani 1 1 d .
H4A H 0.4217 -0.1053 0.019 0.064 Uiso 1 1 calc R
H4B H 0.521 -0.0044 0.0768 0.064 Uiso 1 1 calc R
H4C H 0.401 -0.0121 0.0805 0.064 Uiso 1 1 calc R
C5 C 0.5134(5) -0.2108(5) 0.1026(3) 0.0425(4) Uani 1 1 d .
H5A H 0.4744 -0.2641 0.0528 0.064 Uiso 1 1 calc R
H5B H 0.5175 -0.2469 0.138 0.064 Uiso 1 1 calc R
H5C H 0.586 -0.1694 0.0998 0.064 Uiso 1 1 calc R
C6 C 0.3072(4) -0.2157(5) 0.1138(3) 0.0425(4) Uani 1 1 d .
H6A H 0.2587 -0.1774 0.1236 0.064 Uiso 1 1 calc R
H6B H 0.3015 -0.2586 0.1455 0.064 Uiso 1 1 calc R
H6C H 0.2876 -0.2626 0.0608 0.064 Uiso 1 1 calc R
C7 C 0.6585(4) 0.0357(4) 0.2253(3) 0.0234(11) Uani 1 1 d .
C8 C 0.7418(4) 0.0576(4) 0.2011(3) 0.0258(12) Uani 1 1 d .
C9 C 0.8446(4) 0.0614(4) 0.1823(3) 0.0250(12) Uani 1 1 d .
C10 C 0.8692(4) 0.0690(5) 0.1152(3) 0.0381(15) Uani 1 1 d .
H10 H 0.8176 0.0721 0.0801 0.046 Uiso 1 1 calc R
C11 C 0.9672(5) 0.0722(5) 0.0982(3) 0.0429(16) Uani 1 1 d .
H11 H 0.9822 0.0777 0.0518 0.051 Uiso 1 1 calc R
C12 C 1.0439(4) 0.0673(4) 0.1489(3) 0.0349(14) Uani 1 1 d .
C13 C 1.0201(4) 0.0590(5) 0.2164(3) 0.0378(14) Uani 1 1 d .
H13 H 1.0713 0.055 0.2513 0.045 Uiso 1 1 calc R
C14 C 0.9210(4) 0.0564(4) 0.2327(3) 0.0326(13) Uani 1 1 d .
H14 H 0.9055 0.0512 0.279 0.039 Uiso 1 1 calc R
C15 C 1.2528(5) 0.0976(6) 0.2055(4) 0.0579(10) Uani 1 1 d .
H15A H 1.26 0.1659 0.2429 0.087 Uiso 1 1 calc R
H15B H 1.3235 0.1009 0.1954 0.087 Uiso 1 1 calc R
H15C H 1.2232 0.0403 0.2246 0.087 Uiso 1 1 calc R
C16 C 0.3751(4) -0.0517(4) 0.2866(3) 0.0259(12) Uani 1 1 d .
C17 C 0.2874(4) -0.0727(4) 0.3047(3) 0.0253(12) Uani 1 1 d .
C18 C 0.1833(4) -0.0756(4) 0.3216(3) 0.0232(11) Uani 1 1 d .
C19 C 0.0879(4) -0.1548(4) 0.2746(3) 0.0295(13) Uani 1 1 d .
H19 H 0.091 -0.2075 0.2309 0.035 Uiso 1 1 calc R
C20 C -0.0102(4) -0.1587(4) 0.2896(3) 0.0301(13) Uani 1 1 d .
H20 H -0.0738 -0.214 0.2567 0.036 Uiso 1 1 calc R
C21 C -0.0171(4) -0.0817(4) 0.3533(3) 0.0250(12) Uani 1 1 d .
C22 C 0.0775(4) -0.0031(4) 0.4007(3) 0.0252(12) Uani 1 1 d .
H22 H 0.0742 0.0489 0.4448 0.03 Uiso 1 1 calc R
C23 C 0.1767(4) 0.0014(4) 0.3850(3) 0.0277(12) Uani 1 1 d .
H23 H 0.2402 0.0571 0.4176 0.033 Uiso 1 1 calc R
C24 C -0.2400(5) -0.1666(6) 0.2985(4) 0.0579(10) Uani 1 1 d .
H24A H -0.2249 -0.1406 0.2574 0.087 Uiso 1 1 calc R
H24B H -0.3099 -0.1668 0.3085 0.087 Uiso 1 1 calc R
H24C H -0.2413 -0.2394 0.2842 0.087 Uiso 1 1 calc R
C25 C 0.6068(4) -0.3396(5) 0.4273(3) 0.0362(3) Uani 1 1 d .
H25A H 0.6631 -0.3176 0.4715 0.054 Uiso 1 1 calc R
H25B H 0.5381 -0.3473 0.4426 0.054 Uiso 1 1 calc R
H25C H 0.6246 -0.2853 0.4042 0.054 Uiso 1 1 calc R
C26 C 0.7326(4) -0.4452(5) 0.3520(3) 0.0362(3) Uani 1 1 d .
H26A H 0.7785 -0.4159 0.4023 0.054 Uiso 1 1 calc R
H26B H 0.7568 -0.3949 0.3262 0.054 Uiso 1 1 calc R
H26C H 0.7369 -0.5134 0.3232 0.054 Uiso 1 1 calc R
C27 C 0.5651(4) -0.5556(5) 0.4117(3) 0.0362(3) Uani 1 1 d .
H27A H 0.5658 -0.6248 0.3814 0.054 Uiso 1 1 calc R
H27B H 0.4938 -0.5654 0.4229 0.054 Uiso 1 1 calc R
H27C H 0.6186 -0.5248 0.4588 0.054 Uiso 1 1 calc R
C28 C 0.3602(4) -0.7135(4) 0.0703(3) 0.0282(3) Uani 1 1 d .
H28A H 0.3034 -0.7416 0.0253 0.042 Uiso 1 1 calc R
H28B H 0.3522 -0.7685 0.0923 0.042 Uiso 1 1 calc R
H28C H 0.4303 -0.6933 0.0567 0.042 Uiso 1 1 calc R
C29 C 0.3687(4) -0.5017(4) 0.0923(3) 0.0282(3) Uani 1 1 d .
H29A H 0.4434 -0.4752 0.0871 0.042 Uiso 1 1 calc R
H29B H 0.3516 -0.4418 0.1224 0.042 Uiso 1 1 calc R
H29C H 0.321 -0.5361 0.0424 0.042 Uiso 1 1 calc R
C30 C 0.2103(4) -0.6394(4) 0.1432(3) 0.0282(3) Uani 1 1 d .
H30A H 0.195 -0.577 0.1707 0.042 Uiso 1 1 calc R
H30B H 0.1945 -0.6899 0.1695 0.042 Uiso 1 1 calc R
H30C H 0.1656 -0.6741 0.0923 0.042 Uiso 1 1 calc R
C31 C 0.3606(4) -0.5321(4) 0.3099(3) 0.0261(12) Uani 1 1 d .
C32 C 0.2946(4) -0.5319(4) 0.3513(3) 0.0240(11) Uani 1 1 d .
C33 C 0.2169(4) -0.5666(4) 0.3955(3) 0.0219(11) Uani 1 1 d .
C34 C 0.1700(4) -0.6737(4) 0.3868(3) 0.0312(13) Uani 1 1 d .
H34 H 0.1881 -0.7249 0.3507 0.037 Uiso 1 1 calc R
C35 C 0.0978(4) -0.7077(4) 0.4290(3) 0.0307(13) Uani 1 1 d .
H35 H 0.0666 -0.7814 0.4216 0.037 Uiso 1 1 calc R
C36 C 0.0710(4) -0.6330(4) 0.4827(2) 0.0203(11) Uani 1 1 d .
C37 C 0.1193(4) -0.5259(4) 0.4917(3) 0.0206(11) Uani 1 1 d .
H37 H 0.1027 -0.4741 0.5284 0.025 Uiso 1 1 calc R
C38 C 0.1899(4) -0.4931(4) 0.4494(2) 0.0193(10) Uani 1 1 d .
H38 H 0.2208 -0.4194 0.4567 0.023 Uiso 1 1 calc R
C39 C -0.0502(5) -0.8013(6) 0.5243(4) 0.0579(10) Uani 1 1 d .
H39A H -0.0835 -0.8444 0.4712 0.087 Uiso 1 1 calc R
H39B H -0.0997 -0.8239 0.5556 0.087 Uiso 1 1 calc R
H39C H 0.0163 -0.8111 0.5375 0.087 Uiso 1 1 calc R
C40 C 0.5842(4) 0.4773(4) 0.1887(3) 0.0250(12) Uani 1 1 d .
C41 C 0.6547(4) 0.4910(4) 0.1505(3) 0.0253(12) Uani 1 1 d .
C42 C 0.7334(4) 0.5531(4) 0.1189(2) 0.0221(11) Uani 1 1 d .
C43 C 0.7371(4) 0.6543(4) 0.1228(3) 0.0262(12) Uani 1 1 d .
H43 H 0.684 0.6784 0.1421 0.031 Uiso 1 1 calc R
C44 C 0.8161(4) 0.7191(4) 0.0991(3) 0.0302(12) Uani 1 1 d .
H44 H 0.8172 0.7875 0.1029 0.036 Uiso 1 1 calc R
C45 C 0.8940(4) 0.6859(4) 0.0697(3) 0.0260(12) Uani 1 1 d .
C46 C 0.8878(4) 0.5838(5) 0.0615(3) 0.0329(13) Uani 1 1 d .
H46 H 0.9379 0.5581 0.0387 0.04 Uiso 1 1 calc R
C47 C 0.8091(4) 0.5185(4) 0.0863(3) 0.0308(13) Uani 1 1 d .
H47 H 0.807 0.4492 0.0808 0.037 Uiso 1 1 calc R
C48 C 1.0550(5) 0.6955(6) -0.0112(4) 0.0579(10) Uani 1 1 d .
H48A H 1.0899 0.6669 0.0192 0.087 Uiso 1 1 calc R
H48B H 1.1083 0.7377 -0.0324 0.087 Uiso 1 1 calc R
H48C H 0.9988 0.6364 -0.0522 0.087 Uiso 1 1 calc R
Cl1 Cl 0.72982(11) 0.25574(11) 0.11364(7) 0.0293(3) Uani 1 1 d .
Cl2 Cl 0.55071(13) 0.23851(13) 0.22488(10) 0.0479(4) Uani 1 1 d .
Cl3 Cl 0.45687(11) -0.27339(11) 0.28779(8) 0.0361(3) Uani 1 1 d .
Cl4 Cl 0.25172(11) -0.28096(11) 0.37984(7) 0.0321(3) Uani 1 1 d .
Cu1 Cu 0.66835(5) 0.15781(5) 0.18815(3) 0.02567(15) Uani 1 1 d .
Cu2 Cu 0.63233(5) 0.35215(5) 0.16534(3) 0.02669(15) Uani 1 1 d .
Cu3 Cu 0.34613(5) -0.18307(5) 0.31492(3) 0.02545(15) Uani 1 1 d .
Cu4 Cu 0.33965(5) -0.39104(5) 0.33215(3) 0.02418(14) Uani 1 1 d .
P1 P 0.59735(11) 0.10002(11) 0.37983(7) 0.0274(3) Uani 1 1 d .
P2 P 0.44285(13) -0.12114(13) 0.13489(8) 0.0425(4) Uani 1 1 d .
P3 P 0.59655(12) -0.46616(13) 0.36000(8) 0.0362(3) Uani 1 1 d .
P4 P 0.35034(11) -0.59742(12) 0.13815(7) 0.0282(3) Uani 1 1 d .
Pt1 Pt 0.517565(15) -0.008208(15) 0.256927(10) 0.01915(5) Uani 1 1 d .
Pt2 Pt 0.472648(15) -0.529903(16) 0.249466(10) 0.01944(6) Uani 1 1 d .
S1 S -0.13819(11) -0.08123(12) 0.38097(7) 0.0345(3) Uani 1 1 d .
S2 S -0.02070(10) -0.66365(10) 0.53986(7) 0.0252(3) Uani 1 1 d .
S3 S 1.16683(13) 0.07190(14) 0.12211(11) 0.0537(5) Uani 1 1 d .
S4 S 0.99679(13) 0.77885(13) 0.04641(8) 0.0436(4) Uani 1 1 d .
C49 C 0.9279(5) 0.3713(5) 0.2998(3) 0.0453(16) Uani 1 1 d .
H49A H 0.9522 0.4254 0.3507 0.068 Uiso 1 1 calc R
H49B H 0.9335 0.305 0.3012 0.068 Uiso 1 1 calc R
H49C H 0.8531 0.3577 0.2803 0.068 Uiso 1 1 calc R
C50 C 0.9981(5) 0.4113(5) 0.2487(3) 0.0421(15) Uani 1 1 d .
H50A H 1.0731 0.4229 0.2681 0.051 Uiso 1 1 calc R
H50B H 0.974 0.3554 0.1978 0.051 Uiso 1 1 calc R
C51 C 0.9950(5) 0.5131(5) 0.2433(3) 0.0472(16) Uani 1 1 d .
H51A H 0.9202 0.5007 0.2226 0.057 Uiso 1 1 calc R
H51B H 1.0168 0.5681 0.2945 0.057 Uiso 1 1 calc R
C52 C 1.0640(5) 0.5538(5) 0.1965(4) 0.0456(16) Uani 1 1 d .
N1 N 1.1189(5) 0.5839(5) 0.1599(3) 0.0627(17) Uani 1 1 d .

loop_
_atom_site_aniso_label
_atom_site_aniso_U_11
_atom_site_aniso_U_22
_atom_site_aniso_U_33
_atom_site_aniso_U_23
_atom_site_aniso_U_13
_atom_site_aniso_U_12
C1 0.0260(7) 0.0273(7) 0.0268(6) 0.0076(6) 0.0067(5) 0.0094(6)
C2 0.0260(7) 0.0273(7) 0.0268(6) 0.0076(6) 0.0067(5) 0.0094(6)
C3 0.0260(7) 0.0273(7) 0.0268(6) 0.0076(6) 0.0067(5) 0.0094(6)
C4 0.0373(8) 0.0411(9) 0.0285(7) 0.0029(7) 0.0102(6) -0.0018(7)
C5 0.0373(8) 0.0411(9) 0.0285(7) 0.0029(7) 0.0102(6) -0.0018(7)
C6 0.0373(8) 0.0411(9) 0.0285(7) 0.0029(7) 0.0102(6) -0.0018(7)
C7 0.025(3) 0.025(3) 0.021(2) 0.008(2) 0.005(2) 0.011(2)
C8 0.021(3) 0.030(3) 0.031(3) 0.013(2) 0.008(2) 0.012(3)
C9 0.027(3) 0.021(3) 0.036(3) 0.017(2) 0.017(2) 0.012(2)
C10 0.031(3) 0.059(4) 0.036(3) 0.024(3) 0.015(3) 0.024(3)
C11 0.042(4) 0.060(4) 0.043(3) 0.028(3) 0.029(3) 0.026(3)
C12 0.028(3) 0.027(3) 0.062(4) 0.024(3) 0.026(3) 0.015(3)
C13 0.029(3) 0.043(4) 0.054(4) 0.027(3) 0.015(3) 0.019(3)
C14 0.032(3) 0.038(4) 0.043(3) 0.026(3) 0.018(3) 0.018(3)
C15 0.0378(19) 0.086(3) 0.070(2) 0.045(2) 0.0311(17) 0.028(2)
C16 0.028(3) 0.024(3) 0.029(3) 0.012(2) 0.008(2) 0.011(3)
C17 0.021(3) 0.028(3) 0.029(3) 0.011(2) 0.007(2) 0.012(2)
C18 0.016(3) 0.029(3) 0.033(3) 0.018(2) 0.009(2) 0.012(2)
C19 0.032(3) 0.033(3) 0.025(3) 0.004(2) 0.011(2) 0.018(3)
C20 0.020(3) 0.036(3) 0.029(3) 0.005(3) 0.008(2) 0.009(3)
C21 0.024(3) 0.034(3) 0.026(3) 0.015(2) 0.011(2) 0.018(3)
C22 0.031(3) 0.026(3) 0.022(2) 0.008(2) 0.008(2) 0.015(3)
C23 0.023(3) 0.026(3) 0.030(3) 0.007(2) 0.001(2) 0.008(2)
C24 0.0378(19) 0.086(3) 0.070(2) 0.045(2) 0.0311(17) 0.028(2)
C25 0.0333(8) 0.0555(10) 0.0274(6) 0.0177(7) 0.0054(6) 0.0240(7)
C26 0.0333(8) 0.0555(10) 0.0274(6) 0.0177(7) 0.0054(6) 0.0240(7)
C27 0.0333(8) 0.0555(10) 0.0274(6) 0.0177(7) 0.0054(6) 0.0240(7)
C28 0.0264(7) 0.0329(8) 0.0261(6) 0.0095(6) 0.0055(5) 0.0133(6)
C29 0.0264(7) 0.0329(8) 0.0261(6) 0.0095(6) 0.0055(5) 0.0133(6)
C30 0.0264(7) 0.0329(8) 0.0261(6) 0.0095(6) 0.0055(5) 0.0133(6)
C31 0.030(3) 0.026(3) 0.029(3) 0.013(2) 0.011(2) 0.014(3)
C32 0.026(3) 0.026(3) 0.025(3) 0.012(2) 0.013(2) 0.012(2)
C33 0.023(3) 0.026(3) 0.024(2) 0.012(2) 0.013(2) 0.014(2)
C34 0.038(3) 0.023(3) 0.034(3) 0.010(2) 0.019(3) 0.011(3)
C35 0.040(3) 0.020(3) 0.035(3) 0.011(2) 0.021(3) 0.011(3)
C36 0.016(3) 0.027(3) 0.022(2) 0.012(2) 0.008(2) 0.010(2)
C37 0.020(3) 0.024(3) 0.023(2) 0.010(2) 0.011(2) 0.013(2)
C38 0.019(3) 0.022(3) 0.021(2) 0.011(2) 0.008(2) 0.009(2)
C39 0.0378(19) 0.086(3) 0.070(2) 0.045(2) 0.0311(17) 0.028(2)
C40 0.025(3) 0.030(3) 0.025(3) 0.014(2) 0.006(2) 0.013(3)
C41 0.019(3) 0.032(3) 0.027(3) 0.012(2) 0.005(2) 0.011(2)
C42 0.019(3) 0.031(3) 0.017(2) 0.011(2) 0.009(2) 0.007(2)
C43 0.031(3) 0.030(3) 0.022(2) 0.007(2) 0.012(2) 0.017(3)
C44 0.033(3) 0.027(3) 0.028(3) 0.012(2) 0.007(2) 0.008(3)
C45 0.025(3) 0.029(3) 0.020(2) 0.009(2) 0.010(2) 0.004(3)
C46 0.033(3) 0.037(4) 0.039(3) 0.019(3) 0.022(3) 0.017(3)
C47 0.033(3) 0.033(3) 0.041(3) 0.021(3) 0.022(3) 0.019(3)
C48 0.0378(19) 0.086(3) 0.070(2) 0.045(2) 0.0311(17) 0.028(2)
Cl1 0.0341(7) 0.0337(8) 0.0312(7) 0.0168(6) 0.0193(6) 0.0185(7)
Cl2 0.0491(10) 0.0518(10) 0.0838(11) 0.0496(9) 0.0499(9) 0.0372(9)
Cl3 0.0314(8) 0.0355(8) 0.0609(9) 0.0302(7) 0.0291(7) 0.0200(7)
Cl4 0.0392(8) 0.0366(8) 0.0394(7) 0.0237(6) 0.0272(6) 0.0235(7)
Cu1 0.0237(3) 0.0266(4) 0.0317(3) 0.0139(3) 0.0110(3) 0.0114(3)
Cu2 0.0239(3) 0.0322(4) 0.0329(3) 0.0176(3) 0.0141(3) 0.0141(3)
Cu3 0.0230(3) 0.0256(4) 0.0331(3) 0.0149(3) 0.0110(3) 0.0106(3)
Cu4 0.0240(3) 0.0267(4) 0.0275(3) 0.0133(3) 0.0119(3) 0.0118(3)
P1 0.0260(7) 0.0273(7) 0.0268(6) 0.0076(6) 0.0067(5) 0.0094(6)
P2 0.0373(8) 0.0411(9) 0.0285(7) 0.0029(7) 0.0102(6) -0.0018(7)
P3 0.0333(8) 0.0555(10) 0.0274(6) 0.0177(7) 0.0054(6) 0.0240(7)
P4 0.0264(7) 0.0329(8) 0.0261(6) 0.0095(6) 0.0055(5) 0.0133(6)
Pt1 0.01724(10) 0.01992(11) 0.02245(10) 0.00984(8) 0.00798(8) 0.00676(9)
Pt2 0.01878(11) 0.02705(12) 0.02097(10) 0.01301(9) 0.01053(8) 0.01348(9)
S1 0.0235(7) 0.0495(10) 0.0294(7) 0.0086(7) 0.0119(6) 0.0163(7)
S2 0.0256(7) 0.0257(7) 0.0293(6) 0.0141(6) 0.0147(6) 0.0100(6)
S3 0.0312(9) 0.0550(11) 0.0893(13) 0.0340(10) 0.0367(9) 0.0209(9)
S4 0.0397(9) 0.0421(10) 0.0400(8) 0.0190(8) 0.0144(7) -0.0006(8)
C49 0.042(4) 0.054(4) 0.034(3) 0.015(3) 0.010(3) 0.012(3)
C50 0.037(4) 0.054(4) 0.039(3) 0.021(3) 0.013(3) 0.017(3)
C51 0.053(4) 0.048(4) 0.040(3) 0.013(3) 0.019(3) 0.018(4)
C52 0.046(4) 0.038(4) 0.052(4) 0.012(3) 0.010(3) 0.020(3)
N1 0.070(4) 0.056(4) 0.064(4) 0.025(3) 0.028(3) 0.020(4)

loop_
_atom_type_symbol
_atom_type_description
_atom_type_scat_dispersion_real
_atom_type_scat_dispersion_imag
_atom_type_scat_source
C C 0.0033 0.0016 'International Tables Vol C Tables 4.2.6.8 and 6.1.1.4'
H H 0 0 'International Tables Vol C Tables 4.2.6.8 and 6.1.1.4'
Cl Cl 0.1484 0.1585 'International Tables Vol C Tables 4.2.6.8 and 6.1.1.4'
Cu Cu 0.3201 1.2651 'International Tables Vol C Tables 4.2.6.8 and 6.1.1.4'
P P 0.1023 0.0942 'International Tables Vol C Tables 4.2.6.8 and 6.1.1.4'
Pt Pt -1.7033 8.3905 'International Tables Vol C Tables 4.2.6.8 and 6.1.1.4'
S S 0.1246 0.1234 'International Tables Vol C Tables 4.2.6.8 and 6.1.1.4'
N N 0.0061 0.0033 'International Tables Vol C Tables 4.2.6.8 and 6.1.1.4'

loop_
_geom_angle_atom_site_label_1
_geom_angle_atom_site_label_2
_geom_angle_atom_site_label_3
_geom_angle
_geom_angle_site_symmetry_1
_geom_angle_site_symmetry_3
C8 C7 Pt1 175.7(4) . .
C8 C7 Cu1 72.6(3) . .
Pt1 C7 Cu1 107.6(2) . .
C7 C8 C9 163.1(5) . .
C7 C8 Cu1 72.2(3) . .
C9 C8 Cu1 124.5(4) . .
C10 C9 C14 118.3(5) . .
C10 C9 C8 122.4(5) . .
C14 C9 C8 119.3(5) . .
C11 C10 C9 121.6(5) . .
C10 C11 C12 120.1(5) . .
C13 C12 C11 119.0(5) . .
C13 C12 S3 124.2(5) . .
C11 C12 S3 116.8(4) . .
C12 C13 C14 120.0(5) . .
C9 C14 C13 121.0(5) . .
C17 C16 Pt1 176.2(4) . .
C17 C16 Cu3 72.4(3) . .
Pt1 C16 Cu3 111.4(2) . .
C16 C17 C18 166.2(5) . .
C16 C17 Cu3 72.4(3) . .
C18 C17 Cu3 121.4(4) . .
C23 C18 C19 118.0(4) . .
C23 C18 C17 120.8(5) . .
C19 C18 C17 121.2(4) . .
C20 C19 C18 121.9(5) . .
C19 C20 C21 120.2(5) . .
C22 C21 C20 118.3(5) . .
C22 C21 S1 117.1(4) . .
C20 C21 S1 124.5(4) . .
C23 C22 C21 121.4(5) . .
C22 C23 C18 120.2(5) . .
C32 C31 Pt2 176.5(4) . .
C32 C31 Cu4 72.9(3) . .
Pt2 C31 Cu4 107.7(2) . .
C31 C32 C33 161.2(5) . .
C31 C32 Cu4 71.8(3) . .
C33 C32 Cu4 127.0(4) . .
C34 C33 C38 117.8(4) . .
C34 C33 C32 121.1(4) . .
C38 C33 C32 121.0(5) . .
C35 C34 C33 121.9(5) . .
C34 C35 C36 119.7(5) . .
C37 C36 C35 118.0(4) . .
C37 C36 S2 116.8(4) . .
C35 C36 S2 125.2(4) . .
C38 C37 C36 122.0(4) . .
C37 C38 C33 120.6(5) . .
C41 C40 Pt2 174.1(4) . 1_565
C41 C40 Cu2 71.2(3) . .
Pt2 C40 Cu2 114.7(2) 1_565 .
C40 C41 C42 154.4(5) . .
C40 C41 Cu2 72.7(3) . .
C42 C41 Cu2 131.9(4) . .
C47 C42 C43 117.3(5) . .
C47 C42 C41 123.0(5) . .
C43 C42 C41 119.7(4) . .
C44 C43 C42 121.3(5) . .
C43 C44 C45 120.9(5) . .
C44 C45 C46 118.4(5) . .
C44 C45 S4 117.2(4) . .
C46 C45 S4 124.4(4) . .
C45 C46 C47 120.9(5) . .
C46 C47 C42 121.0(5) . .
Cu2 Cl1 Cu1 85.47(5) . .
Cu1 Cl2 Cu2 85.28(5) . .
Cu3 Cl3 Cu4 83.31(5) . .
Cu4 Cl4 Cu3 83.46(5) . .
C7 Cu1 C8 35.15(19) . .
C7 Cu1 Cl2 114.18(14) . .
C8 Cu1 Cl2 147.91(15) . .
C7 Cu1 Cl1 151.64(14) . .
C8 Cu1 Cl1 117.98(15) . .
Cl2 Cu1 Cl1 93.73(5) . .
C41 Cu2 C40 36.11(19) . .
C41 Cu2 Cl1 118.88(15) . .
C40 Cu2 Cl1 154.99(15) . .
C41 Cu2 Cl2 146.60(15) . .
C40 Cu2 Cl2 110.66(15) . .
Cl1 Cu2 Cl2 94.30(5) . .
C17 Cu3 C16 35.25(19) . .
C17 Cu3 Cl3 151.57(15) . .
C16 Cu3 Cl3 117.41(15) . .
C17 Cu3 Cl4 112.06(15) . .
C16 Cu3 Cl4 145.92(15) . .
Cl3 Cu3 Cl4 96.16(5) . .
C17 Cu3 Cu4 156.78(15) . .
C16 Cu3 Cu4 165.98(14) . .
Cl3 Cu3 Cu4 49.08(4) . .
Cl4 Cu3 Cu4 48.07(4) . .
C31 Cu4 C32 35.36(18) . .
C31 Cu4 Cl4 151.43(15) . .
C32 Cu4 Cl4 116.31(14) . .
C31 Cu4 Cl3 113.45(15) . .
C32 Cu4 Cl3 148.35(14) . .
Cl4 Cu4 Cl3 95.10(5) . .
C31 Cu4 Cu3 158.70(14) . .
C32 Cu4 Cu3 163.86(14) . .
Cl4 Cu4 Cu3 48.47(4) . .
Cl3 Cu4 Cu3 47.61(4) . .
C1 P1 C3 103.9(2) . .
C1 P1 C2 102.8(2) . .
C3 P1 C2 104.9(2) . .
C1 P1 Pt1 116.20(17) . .
C3 P1 Pt1 112.01(17) . .
C2 P1 Pt1 115.69(17) . .
C4 P2 C6 106.1(3) . .
C4 P2 C5 106.1(3) . .
C6 P2 C5 100.8(3) . .
C4 P2 Pt1 113.29(19) . .
C6 P2 Pt1 118.07(18) . .
C5 P2 Pt1 111.19(19) . .
C26 P3 C25 103.5(3) . .
C26 P3 C27 104.5(2) . .
C25 P3 C27 103.6(3) . .
C26 P3 Pt2 116.47(17) . .
C25 P3 Pt2 115.29(17) . .
C27 P3 Pt2 112.05(19) . .
C29 P4 C30 104.5(2) . .
C29 P4 C28 105.4(2) . .
C30 P4 C28 104.4(2) . .
C29 P4 Pt2 111.99(17) . .
C30 P4 Pt2 116.63(16) . .
C28 P4 Pt2 112.95(17) . .
C16 Pt1 C7 178.74(19) . .
C16 Pt1 P2 91.70(15) . .
C7 Pt1 P2 87.48(14) . .
C16 Pt1 P1 89.50(14) . .
C7 Pt1 P1 91.37(14) . .
P2 Pt1 P1 177.15(6) . .
C40 Pt2 C31 177.8(2) 1_545 .
C40 Pt2 P4 86.74(14) 1_545 .
C31 Pt2 P4 92.82(15) . .
C40 Pt2 P3 92.55(14) 1_545 .
C31 Pt2 P3 87.94(15) . .
P4 Pt2 P3 178.45(5) . .
C21 S1 C24 104.6(3) . .
C36 S2 C39 104.7(3) . .
C15 S3 C12 104.1(3) . .
C45 S4 C48 102.3(3) . .
C51 C50 C49 113.4(5) . .
C52 C51 C50 113.9(5) . .
N1 C52 C51 178.5(7) . .

loop_
_geom_bond_atom_site_label_1
_geom_bond_atom_site_label_2
_geom_bond_distance
_geom_bond_site_symmetry_2
C1 P1 1.801(5) .
C2 P1 1.810(5) .
C3 P1 1.802(5) .
C4 P2 1.788(6) .
C5 P2 1.829(6) .
C6 P2 1.798(6) .
C7 C8 1.238(7) .
C7 Pt1 2.010(5) .
C7 Cu1 2.048(5) .
C8 C9 1.454(7) .
C8 Cu1 2.053(5) .
C9 C10 1.383(7) .
C9 C14 1.389(7) .
C10 C11 1.382(7) .
C11 C12 1.394(8) .
C12 C13 1.391(8) .
C12 S3 1.770(5) .
C13 C14 1.395(7) .
C15 S3 1.752(6) .
C16 C17 1.233(7) .
C16 Pt1 2.010(5) .
C16 Cu3 2.035(5) .
C17 C18 1.463(7) .
C17 Cu3 2.035(5) .
C18 C23 1.393(7) .
C18 C19 1.394(7) .
C19 C20 1.370(7) .
C20 C21 1.397(7) .
C21 C22 1.388(7) .
C21 S1 1.768(5) .
C22 C23 1.385(7) .
C24 S1 1.784(7) .
C25 P3 1.813(5) .
C26 P3 1.793(5) .
C27 P3 1.816(6) .
C28 P4 1.810(5) .
C29 P4 1.807(5) .
C30 P4 1.809(5) .
C31 C32 1.244(6) .
C31 Pt2 1.985(5) .
C31 Cu4 2.042(5) .
C32 C33 1.465(7) .
C32 Cu4 2.055(5) .
C33 C34 1.392(7) .
C33 C38 1.393(6) .
C34 C35 1.384(7) .
C35 C36 1.400(6) .
C36 C37 1.393(6) .
C36 S2 1.762(5) .
C37 C38 1.366(6) .
C39 S2 1.786(7) .
C40 C41 1.254(7) .
C40 Pt2 1.981(5) 1_565
C40 Cu2 2.032(5) .
C41 C42 1.451(7) .
C41 Cu2 2.014(5) .
C42 C47 1.392(6) .
C42 C43 1.405(7) .
C43 C44 1.377(7) .
C44 C45 1.386(7) .
C45 C46 1.388(7) .
C45 S4 1.772(5) .
C46 C47 1.389(7) .
C48 S4 1.790(6) .
Cl1 Cu2 2.2783(14) .
Cl1 Cu1 2.3169(14) .
Cl2 Cu1 2.2931(15) .
Cl2 Cu2 2.3103(16) .
Cl3 Cu3 2.2742(14) .
Cl3 Cu4 2.3266(15) .
Cl4 Cu4 2.2902(14) .
Cl4 Cu3 2.3042(14) .
Cu3 Cu4 3.0581(11) .
P1 Pt1 2.2963(14) .
P2 Pt1 2.2885(15) .
P3 Pt2 2.3006(14) .
P4 Pt2 2.2939(14) .
Pt2 C40 1.981(5) 1_545
C49 C50 1.530(8) .
C50 C51 1.501(8) .
C51 C52 1.457(9) .
C52 N1 1.140(8) .

loop_
_geom_torsion_atom_site_label_1
_geom_torsion_atom_site_label_2
_geom_torsion_atom_site_label_3
_geom_torsion_atom_site_label_4
_geom_torsion
_geom_torsion_site_symmetry_1
_geom_torsion_site_symmetry_4
Pt1 C7 C8 C9 -94(6) . .
Cu1 C7 C8 C9 172.1(18) . .
Pt1 C7 C8 Cu1 93(6) . .
C7 C8 C9 C10 142.7(17) . .
Cu1 C8 C9 C10 -46.4(7) . .
C7 C8 C9 C14 -37(2) . .
Cu1 C8 C9 C14 134.2(4) . .
C14 C9 C10 C11 -0.4(9) . .
C8 C9 C10 C11 -179.8(5) . .
C9 C10 C11 C12 0.2(9) . .
C10 C11 C12 C13 0.2(9) . .
C10 C11 C12 S3 180.0(5) . .
C11 C12 C13 C14 -0.6(9) . .
S3 C12 C13 C14 179.7(4) . .
C10 C9 C14 C13 0.0(8) . .
C8 C9 C14 C13 179.5(5) . .
C12 C13 C14 C9 0.4(9) . .
Pt1 C16 C17 C18 9(9) . .
Cu3 C16 C17 C18 -18E1(10) . .
Pt1 C16 C17 Cu3 -172(7) . .
C16 C17 C18 C23 -72(2) . .
Cu3 C17 C18 C23 109.4(5) . .
C16 C17 C18 C19 108(2) . .
Cu3 C17 C18 C19 -71.2(6) . .
C23 C18 C19 C20 -0.6(8) . .
C17 C18 C19 C20 180.0(5) . .
C18 C19 C20 C21 0.4(8) . .
C19 C20 C21 C22 -0.8(8) . .
C19 C20 C21 S1 -177.2(4) . .
C20 C21 C22 C23 1.5(8) . .
S1 C21 C22 C23 178.1(4) . .
C21 C22 C23 C18 -1.7(8) . .
C19 C18 C23 C22 1.2(7) . .
C17 C18 C23 C22 -179.4(5) . .
Pt2 C31 C32 C33 -84(8) . .
Cu4 C31 C32 C33 176.7(16) . .
Pt2 C31 C32 Cu4 99(7) . .
C31 C32 C33 C34 -15.2(18) . .
Cu4 C32 C33 C34 160.9(4) . .
C31 C32 C33 C38 162.9(14) . .
Cu4 C32 C33 C38 -21.0(7) . .
C38 C33 C34 C35 0.7(8) . .
C32 C33 C34 C35 178.9(5) . .
C33 C34 C35 C36 -0.5(8) . .
C34 C35 C36 C37 -0.3(7) . .
C34 C35 C36 S2 179.0(4) . .
C35 C36 C37 C38 0.8(7) . .
S2 C36 C37 C38 -178.6(4) . .
C36 C37 C38 C33 -0.6(7) . .
C34 C33 C38 C37 -0.2(7) . .
C32 C33 C38 C37 -178.3(4) . .
Pt2 C40 C41 C42 12(5) 1_565 .
Cu2 C40 C41 C42 -166.0(11) . .
Pt2 C40 C41 Cu2 18E1(10) 1_565 .
C40 C41 C42 C47 166.6(10) . .
Cu2 C41 C42 C47 4.7(8) . .
C40 C41 C42 C43 -11.4(13) . .
Cu2 C41 C42 C43 -173.3(4) . .
C47 C42 C43 C44 -3.6(7) . .
C41 C42 C43 C44 174.6(4) . .
C42 C43 C44 C45 0.8(8) . .
C43 C44 C45 C46 2.9(7) . .
C43 C44 C45 S4 -176.1(4) . .
C44 C45 C46 C47 -3.8(8) . .
S4 C45 C46 C47 175.1(4) . .
C45 C46 C47 C42 0.9(8) . .
C43 C42 C47 C46 2.7(8) . .
C41 C42 C47 C46 -175.4(5) . .
Pt1 C7 Cu1 C8 -175.5(4) . .
C8 C7 Cu1 Cl2 -167.3(3) . .
Pt1 C7 Cu1 Cl2 17.2(2) . .
C8 C7 Cu1 Cl1 23.7(5) . .
Pt1 C7 Cu1 Cl1 -151.81(16) . .
C9 C8 Cu1 C7 -177.2(6) . .
C7 C8 Cu1 Cl2 22.2(5) . .
C9 C8 Cu1 Cl2 -155.0(3) . .
C7 C8 Cu1 Cl1 -167.5(3) . .
C9 C8 Cu1 Cl1 15.2(5) . .
Cu2 Cl2 Cu1 C7 176.92(15) . .
Cu2 Cl2 Cu1 C8 163.1(3) . .
Cu2 Cl2 Cu1 Cl1 -8.27(6) . .
Cu2 Cl1 Cu1 C7 178.4(3) . .
Cu2 Cl1 Cu1 C8 -166.44(16) . .
Cu2 Cl1 Cu1 Cl2 8.39(6) . .
C42 C41 Cu2 C40 171.9(7) . .
C40 C41 Cu2 Cl1 179.6(3) . .
C42 C41 Cu2 Cl1 -8.5(5) . .
C40 C41 Cu2 Cl2 -7.7(5) . .
C42 C41 Cu2 Cl2 164.2(3) . .
Pt2 C40 Cu2 C41 -179.8(5) 1_565 .
C41 C40 Cu2 Cl1 -0.9(5) . .
Pt2 C40 Cu2 Cl1 179.35(13) 1_565 .
C41 C40 Cu2 Cl2 175.5(3) . .
Pt2 C40 Cu2 Cl2 -4.3(3) 1_565 .
Cu1 Cl1 Cu2 C41 167.66(16) . .
Cu1 Cl1 Cu2 C40 168.3(3) . .
Cu1 Cl1 Cu2 Cl2 -8.33(6) . .
Cu1 Cl2 Cu2 C41 -165.2(3) . .
Cu1 Cl2 Cu2 C40 -170.04(15) . .
Cu1 Cl2 Cu2 Cl1 8.42(6) . .
C18 C17 Cu3 C16 179.7(6) . .
C16 C17 Cu3 Cl3 -20.3(5) . .
C18 C17 Cu3 Cl3 159.4(3) . .
C16 C17 Cu3 Cl4 167.2(3) . .
C18 C17 Cu3 Cl4 -13.1(4) . .
C16 C17 Cu3 Cu4 -165.0(3) . .
C18 C17 Cu3 Cu4 14.7(7) . .
Pt1 C16 Cu3 C17 179.4(5) . .
C17 C16 Cu3 Cl3 169.3(3) . .
Pt1 C16 Cu3 Cl3 -11.3(3) . .
C17 C16 Cu3 Cl4 -21.5(5) . .
Pt1 C16 Cu3 Cl4 157.93(11) . .
C17 C16 Cu3 Cu4 155.0(5) . .
Pt1 C16 Cu3 Cu4 -25.5(8) . .
Cu4 Cl3 Cu3 C17 -162.5(3) . .
Cu4 Cl3 Cu3 C16 -175.47(16) . .
Cu4 Cl3 Cu3 Cl4 10.60(6) . .
Cu4 Cl4 Cu3 C17 165.67(15) . .
Cu4 Cl4 Cu3 C16 178.9(3) . .
Cu4 Cl4 Cu3 Cl3 -10.76(6) . .
Pt2 C31 Cu4 C32 -176.4(5) . .
C32 C31 Cu4 Cl4 -9.4(5) . .
Pt2 C31 Cu4 Cl4 174.16(11) . .
C32 C31 Cu4 Cl3 172.8(3) . .
Pt2 C31 Cu4 Cl3 -3.6(3) . .
C32 C31 Cu4 Cu3 -162.7(3) . .
Pt2 C31 Cu4 Cu3 20.9(6) . .
C33 C32 Cu4 C31 -178.7(6) . .
C31 C32 Cu4 Cl4 175.0(3) . .
C33 C32 Cu4 Cl4 -3.7(5) . .
C31 C32 Cu4 Cl3 -12.6(5) . .
C33 C32 Cu4 Cl3 168.7(3) . .
C31 C32 Cu4 Cu3 157.2(4) . .
C33 C32 Cu4 Cu3 -21.5(8) . .
Cu3 Cl4 Cu4 C31 -167.4(3) . .
Cu3 Cl4 Cu4 C32 -173.48(15) . .
Cu3 Cl4 Cu4 Cl3 10.50(5) . .
Cu3 Cl3 Cu4 C31 168.26(15) . .
Cu3 Cl3 Cu4 C32 176.2(3) . .
Cu3 Cl3 Cu4 Cl4 -10.64(6) . .
C17 Cu3 Cu4 C31 127.7(5) . .
C16 Cu3 Cu4 C31 -14.1(7) . .
Cl3 Cu3 Cu4 C31 -30.9(4) . .
Cl4 Cu3 Cu4 C31 163.3(4) . .
C17 Cu3 Cu4 C32 -14.1(6) . .
C16 Cu3 Cu4 C32 -155.9(8) . .
Cl3 Cu3 Cu4 C32 -172.8(5) . .
Cl4 Cu3 Cu4 C32 21.5(5) . .
C17 Cu3 Cu4 Cl4 -35.6(4) . .
C16 Cu3 Cu4 Cl4 -177.4(6) . .
Cl3 Cu3 Cu4 Cl4 165.78(7) . .
C17 Cu3 Cu4 Cl3 158.6(4) . .
C16 Cu3 Cu4 Cl3 16.8(6) . .
Cl4 Cu3 Cu4 Cl3 -165.78(7) . .
C17 C16 Pt1 C7 -52(13) . .
Cu3 C16 Pt1 C7 136(9) . .
C17 C16 Pt1 P2 -101(7) . .
Cu3 C16 Pt1 P2 87.1(2) . .
C17 C16 Pt1 P1 82(7) . .
Cu3 C16 Pt1 P1 -90.3(2) . .
C8 C7 Pt1 C16 -54(13) . .
Cu1 C7 Pt1 C16 38(9) . .
C8 C7 Pt1 P2 -5(6) . .
Cu1 C7 Pt1 P2 87.34(18) . .
C8 C7 Pt1 P1 173(6) . .
Cu1 C7 Pt1 P1 -95.27(18) . .
C4 P2 Pt1 C16 114.4(3) . .
C6 P2 Pt1 C16 -10.4(3) . .
C5 P2 Pt1 C16 -126.2(3) . .
C4 P2 Pt1 C7 -64.7(3) . .
C6 P2 Pt1 C7 170.5(3) . .
C5 P2 Pt1 C7 54.7(2) . .
C4 P2 Pt1 P1 -130.9(11) . .
C6 P2 Pt1 P1 104.3(11) . .
C5 P2 Pt1 P1 -11.5(12) . .
C1 P1 Pt1 C16 -34.8(2) . .
C3 P1 Pt1 C16 84.4(2) . .
C2 P1 Pt1 C16 -155.5(2) . .
C1 P1 Pt1 C7 144.3(2) . .
C3 P1 Pt1 C7 -96.5(2) . .
C2 P1 Pt1 C7 23.6(2) . .
C1 P1 Pt1 P2 -149.6(11) . .
C3 P1 Pt1 P2 -30.4(12) . .
C2 P1 Pt1 P2 89.8(11) . .
C32 C31 Pt2 C40 -108(8) . 1_545
Cu4 C31 Pt2 C40 -9(5) . 1_545
C32 C31 Pt2 P4 174(7) . .
Cu4 C31 Pt2 P4 -87.5(2) . .
C32 C31 Pt2 P3 -5(7) . .
Cu4 C31 Pt2 P3 93.8(2) . .
C29 P4 Pt2 C40 -64.3(2) . 1_545
C30 P4 Pt2 C40 175.4(2) . 1_545
C28 P4 Pt2 C40 54.5(2) . 1_545
C29 P4 Pt2 C31 113.6(2) . .
C30 P4 Pt2 C31 -6.7(2) . .
C28 P4 Pt2 C31 -127.6(2) . .
C29 P4 Pt2 P3 -127(2) . .
C30 P4 Pt2 P3 113(2) . .
C28 P4 Pt2 P3 -8(2) . .
C26 P3 Pt2 C40 -4.3(3) . 1_545
C25 P3 Pt2 C40 117.4(3) . 1_545
C27 P3 Pt2 C40 -124.5(2) . 1_545
C26 P3 Pt2 C31 177.8(3) . .
C25 P3 Pt2 C31 -60.5(3) . .
C27 P3 Pt2 C31 57.6(2) . .
C26 P3 Pt2 P4 58(2) . .
C25 P3 Pt2 P4 -18E1(10) . .
C27 P3 Pt2 P4 -62(2) . .
C22 C21 S1 C24 165.3(4) . .
C20 C21 S1 C24 -18.3(5) . .
C37 C36 S2 C39 -171.4(4) . .
C35 C36 S2 C39 9.3(5) . .
C13 C12 S3 C15 -14.4(6) . .
C11 C12 S3 C15 165.8(5) . .
C44 C45 S4 C48 -164.8(4) . .
C46 C45 S4 C48 16.3(5) . .
C49 C50 C51 C52 178.2(5) . .
C50 C51 C52 N1 -1E1(3) . .
